data_7242955
loop_
_publ_author_name
Mahesha,
'Pampa, K. J.'
'Karthik, C. S.'
'Hema, M. K.'
'Mallu, P.'
'Lokanath, N. K.'

_publ_section_title
;
 Post-synthetic modification of supramolecular assemblies of \b-diketonato
 Cu(ii) complexes: comparing and contrasting the molecular topology by
 crystal structure and quantum computational studies
;
_journal_issue 24
_journal_name_full CrystEngComm
_journal_page_first 4344
_journal_page_last 4369
_journal_paper_doi 10.1039/D1CE00304F
_journal_volume 23
_journal_year 2021
_chemical_formula_moiety 'C45 H27 Cu2 F6 N2 O6'
_chemical_formula_sum 'C45 H27 Cu2 F6 N2 O6'
_chemical_formula_weight 932.76
_space_group_crystal_system monoclinic
_space_group_IT_number 14
_space_group_name_Hall '-P 2yn'
_space_group_name_H-M_alt 'P 1 21/n 1'
_atom_sites_solution_hydrogens geom
_audit_creation_date 2020-10-27
_audit_creation_method
;
Olex2 1.3
(compiled 2020.07.31 svn.rc2a77460 for OlexSys, GUI svn.r6145)
;
_audit_update_record
;
2021-02-21 deposited with the CCDC.	2021-05-13 downloaded from the CCDC.
;
_cell_angle_alpha 90
_cell_angle_beta 114.922(15)
_cell_angle_gamma 90
_cell_formula_units_Z 2
_cell_length_a 14.155(2)
_cell_length_b 10.243(16)
_cell_length_c 14.822(2)
_cell_measurement_reflns_used 11192
_cell_measurement_temperature 293(2)
_cell_measurement_theta_max 27.864
_cell_measurement_theta_min 3.286
_cell_volume 1949(3)
_computing_molecular_graphics 'Olex2 1.3 (Dolomanov et al., 2009)'
_computing_publication_material 'Olex2 1.3 (Dolomanov et al., 2009)'
_computing_structure_refinement 'SHELXL 2018/3 (Sheldrick, 2015)'
_computing_structure_solution 'SHELXS-97 (Sheldrick, 1990)'
_diffrn_ambient_temperature 293(2)
_diffrn_measured_fraction_theta_full 0.973
_diffrn_measured_fraction_theta_max 0.963
_diffrn_measurement_device_type rigaku
_diffrn_radiation_type MoK\a
_diffrn_radiation_wavelength 0.71075
_diffrn_reflns_av_R_equivalents 0.1199
_diffrn_reflns_av_unetI/netI 0.1178
_diffrn_reflns_Laue_measured_fraction_full 0.973
_diffrn_reflns_Laue_measured_fraction_max 0.963
_diffrn_reflns_limit_h_max 18
_diffrn_reflns_limit_h_min -10
_diffrn_reflns_limit_k_max 13
_diffrn_reflns_limit_k_min -13
_diffrn_reflns_limit_l_max 18
_diffrn_reflns_limit_l_min -19
_diffrn_reflns_number 11192
_diffrn_reflns_point_group_measured_fraction_full 0.973
_diffrn_reflns_point_group_measured_fraction_max 0.963
_diffrn_reflns_theta_full 25.242
_diffrn_reflns_theta_max 27.864
_diffrn_reflns_theta_min 3.286
_diffrn_source_current 12.0
_diffrn_source_power 0.6
_diffrn_source_voltage 50.0
_exptl_absorpt_coefficient_mu 1.174
_exptl_crystal_colour green
_exptl_crystal_density_diffrn 1.590
_exptl_crystal_density_method 'not measured'
_exptl_crystal_description rectangular
_exptl_crystal_F_000 942
_exptl_crystal_size_max 0.24
_exptl_crystal_size_mid 0.21
_exptl_crystal_size_min 0.17
_refine_diff_density_max 0.639
_refine_diff_density_min -0.793
_refine_diff_density_rms 0.106
_refine_ls_extinction_method none
_refine_ls_goodness_of_fit_ref 1.033
_refine_ls_hydrogen_treatment constr
_refine_ls_matrix_type full
_refine_ls_number_parameters 280
_refine_ls_number_reflns 4479
_refine_ls_number_restraints 0
_refine_ls_restrained_S_all 1.033
_refine_ls_R_factor_all 0.1580
_refine_ls_R_factor_gt 0.0891
_refine_ls_shift/su_max 0.001
_refine_ls_shift/su_mean 0.000
_refine_ls_structure_factor_coef Fsqd
_refine_ls_weighting_details 'w=1/[\s^2^(Fo^2^)+(0.1161P)^2^] where P=(Fo^2^+2Fc^2^)/3'
_refine_ls_weighting_scheme calc
_refine_ls_wR_factor_gt 0.2046
_refine_ls_wR_factor_ref 0.2562
_reflns_Friedel_coverage 0.000
_reflns_number_gt 2263
_reflns_number_total 4479
_reflns_threshold_expression 'I > 2\s(I)'
_cod_data_source_file d1ce00304f2.cif
_cod_data_source_block 14cuq1
_cod_depositor_comments 'Adding full bibliography for 7242955--7242957.cif.'
_cod_database_code 7242955
_shelx_shelxl_version_number 2018/3
_shelx_space_group_comment
;
The symmetry employed for this shelxl refinement is uniquely defined
by the following loop, which should always be used as a source of
symmetry information in preference to the above space-group names.
They are only intended as comments.
;
_olex2_refinement_description
;
1. Fixed Uiso
 At 1.2 times of:
  All C(H) groups
2. Others
 Fixed Sof: C10(0.75) H10(0.75) C9(0.75) H9(0.75)
3.a Aromatic/amide H refined with riding coordinates:
 C14(H14), C3(H3), C12(H12), C21(H21), C16(H16), C20(H20), C7(H7), C19(H19),
 C6(H6), C15(H15), C17(H17), C10(H10), C11(H11), C9(H9)
;
_olex2_submission_special_instructions 'No special instructions were received'

loop_
_space_group_symop_operation_xyz
'x, y, z'
'-x+1/2, y+1/2, -z+1/2'
'-x, -y, -z'
'x-1/2, -y-1/2, z-1/2'

loop_
_atom_site_label
_atom_site_type_symbol
_atom_site_fract_x
_atom_site_fract_y
_atom_site_fract_z
_atom_site_U_iso_or_equiv
_atom_site_adp_type
_atom_site_occupancy
_atom_site_site_symmetry_order
_atom_site_calc_flag
_atom_site_refinement_flags_posn
_atom_site_refinement_flags_adp
_atom_site_refinement_flags_occupancy
_atom_site_disorder_assembly
_atom_site_disorder_group
Cu1 Cu 0.09175(5) 0.42162(7) 0.99310(5) 0.0557(3) Uani 1 1 d . . . . .
O3 O -0.0295(3) 0.3626(4) 1.0062(3) 0.0565(10) Uani 1 1 d . . . . .
O2 O 0.0155(3) 0.4161(4) 0.8494(3) 0.0589(10) Uani 1 1 d . . . . .
O1 O 0.2174(3) 0.4752(6) 0.9850(4) 0.0782(13) Uani 1 1 d . . . . .
N1 N 0.1657(4) 0.3610(5) 1.1323(4) 0.0689(16) Uani 1 1 d . . . . .
C4 C 0.0509(5) 0.4310(6) 0.7875(5) 0.0588(15) Uani 1 1 d . . . . .
C5 C -0.0237(6) 0.4118(6) 0.6826(5) 0.0694(18) Uani 1 1 d . . . . .
C22 C -0.0053(5) 0.3040(6) 1.0930(4) 0.0601(15) Uani 1 1 d . . . . .
C13 C -0.2040(7) 0.4121(6) 0.5622(5) 0.078(2) Uani 1 1 d . . . . .
C23 C 0.0995(6) 0.3012(6) 1.1619(4) 0.0626(17) Uani 1 1 d . . . . .
C14 C -0.1291(6) 0.4307(6) 0.6591(5) 0.0703(19) Uani 1 1 d . . . . .
H14 H -0.149517 0.455792 0.708515 0.084 Uiso 1 1 calc R U . . .
F2 F 0.3519(6) 0.6431(8) 0.9471(8) 0.183(3) Uani 1 1 d . . . . .
F3 F 0.4060(4) 0.4696(11) 1.0014(6) 0.177(4) Uani 1 1 d . . . . .
C3 C 0.1541(5) 0.4657(8) 0.8101(6) 0.078(2) Uani 1 1 d . . . . .
H3 H 0.173819 0.476268 0.758119 0.093 Uiso 1 1 calc R U . . .
C12 C -0.3096(7) 0.4315(7) 0.5374(7) 0.097(3) Uani 1 1 d . . . . .
H12 H -0.331739 0.458269 0.585239 0.117 Uiso 1 1 calc R U . . .
C21 C -0.0764(7) 0.2446(7) 1.1199(6) 0.079(2) Uani 1 1 d . . . . .
H21 H -0.146380 0.243883 1.075463 0.095 Uiso 1 1 calc R U . . .
F1 F 0.3605(5) 0.5007(13) 0.8541(6) 0.214(5) Uani 1 1 d . . . . .
C16 C 0.3039(7) 0.2992(9) 1.2858(6) 0.095(3) Uani 1 1 d . . . . .
H16 H 0.374676 0.298898 1.327591 0.114 Uiso 1 1 calc R U . . .
C20 C -0.0463(10) 0.1868(9) 1.2104(7) 0.111(3) Uani 1 1 d . . . . .
H20 H -0.097019 0.148591 1.226313 0.133 Uiso 1 1 calc R U . . .
C7 C -0.0646(10) 0.3612(11) 0.5131(6) 0.113(3) Uani 1 1 d . . . . .
H7 H -0.041578 0.339398 0.464764 0.136 Uiso 1 1 calc R U . . .
C19 C 0.0540(10) 0.1824(9) 1.2783(6) 0.108(3) Uani 1 1 d . . . . .
H19 H 0.071869 0.142289 1.339629 0.130 Uiso 1 1 calc R U . . .
C6 C 0.0028(8) 0.3803(9) 0.6065(6) 0.096(3) Uani 1 1 d . . . . .
H6 H 0.073247 0.371533 0.621516 0.115 Uiso 1 1 calc R U . . .
C15 C 0.2662(6) 0.3620(8) 1.1895(6) 0.094(3) Uani 1 1 d . . . . .
H15 H 0.312283 0.402291 1.168433 0.113 Uiso 1 1 calc R U . . .
C2 C 0.2272(5) 0.4846(8) 0.9051(6) 0.0747(19) Uani 1 1 d . . . . .
C18 C 0.1296(8) 0.2386(8) 1.2549(5) 0.092(3) Uani 1 1 d . . . . .
C1 C 0.3331(6) 0.5259(11) 0.9202(7) 0.094(3) Uani 1 1 d . . . . .
C8 C -0.1720(9) 0.3747(8) 0.4881(6) 0.098(3) Uani 1 1 d . . . . .
C17 C 0.2367(10) 0.2421(9) 1.3138(6) 0.115(4) Uani 1 1 d . . . . .
H17 H 0.262234 0.202243 1.375893 0.139 Uiso 1 1 calc R U . . .
C10 C -0.3504(11) 0.3723(11) 0.3691(8) 0.090(4) Uani 0.75 1 d . . P . .
H10 H -0.399519 0.357092 0.304384 0.108 Uiso 0.75 1 calc R U P . .
C11 C -0.3825(8) 0.4095(8) 0.4377(9) 0.120(5) Uani 1 1 d . . . . .
H11 H -0.453232 0.421161 0.420166 0.145 Uiso 1 1 calc R U . . .
C9 C -0.2532(13) 0.3569(10) 0.3900(7) 0.108(5) Uani 0.75 1 d . . P . .
H9 H -0.234569 0.333082 0.339132 0.130 Uiso 0.75 1 calc R U P . .

loop_
_atom_site_aniso_label
_atom_site_aniso_U_11
_atom_site_aniso_U_22
_atom_site_aniso_U_33
_atom_site_aniso_U_23
_atom_site_aniso_U_13
_atom_site_aniso_U_12
Cu1 0.0446(4) 0.0652(5) 0.0480(5) 0.0012(3) 0.0105(3) -0.0013(3)
O3 0.048(2) 0.062(3) 0.048(2) 0.0044(18) 0.0087(18) -0.0031(17)
O2 0.061(2) 0.063(3) 0.048(2) -0.0065(18) 0.018(2) -0.0068(17)
O1 0.054(2) 0.100(4) 0.072(3) -0.015(3) 0.018(2) -0.012(2)
N1 0.063(3) 0.061(3) 0.054(3) -0.005(3) -0.004(3) 0.015(3)
C4 0.071(4) 0.054(4) 0.055(4) 0.000(3) 0.030(3) 0.000(3)
C5 0.086(5) 0.057(4) 0.058(4) -0.004(3) 0.023(4) -0.013(3)
C22 0.085(4) 0.050(3) 0.046(3) -0.004(2) 0.029(3) -0.013(3)
C13 0.095(5) 0.048(4) 0.062(4) 0.006(3) 0.004(4) -0.016(3)
C23 0.089(5) 0.048(4) 0.037(3) 0.007(2) 0.014(3) 0.006(3)
C14 0.093(5) 0.049(4) 0.057(4) 0.006(3) 0.019(4) -0.009(3)
F2 0.145(6) 0.152(7) 0.292(10) -0.043(7) 0.129(6) -0.079(5)
F3 0.065(3) 0.297(12) 0.172(8) 0.006(6) 0.053(4) -0.023(4)
C3 0.077(4) 0.093(5) 0.072(5) -0.019(4) 0.039(4) -0.023(4)
C12 0.092(6) 0.059(5) 0.101(6) 0.007(4) 0.002(5) -0.011(4)
C21 0.105(6) 0.071(5) 0.073(4) 0.005(3) 0.048(4) -0.014(4)
F1 0.104(4) 0.415(14) 0.164(7) -0.131(8) 0.095(5) -0.087(7)
C16 0.090(6) 0.080(6) 0.063(5) -0.013(4) -0.018(4) 0.022(5)
C20 0.188(11) 0.085(6) 0.082(6) 0.001(4) 0.078(7) -0.028(6)
C7 0.162(10) 0.116(8) 0.060(5) -0.010(4) 0.044(6) -0.026(7)
C19 0.181(11) 0.070(6) 0.067(5) 0.020(4) 0.046(6) 0.001(6)
C6 0.105(6) 0.107(7) 0.074(5) -0.024(4) 0.037(5) -0.012(5)
C15 0.088(5) 0.085(5) 0.067(5) -0.021(4) -0.008(4) 0.035(4)
C2 0.072(4) 0.082(5) 0.079(5) -0.026(4) 0.041(4) -0.010(3)
C18 0.129(7) 0.072(5) 0.054(4) 0.006(3) 0.019(5) 0.024(5)
C1 0.069(5) 0.127(8) 0.094(6) -0.037(5) 0.043(5) -0.012(5)
C8 0.144(9) 0.069(5) 0.056(5) -0.010(4) 0.017(5) -0.024(5)
C17 0.156(10) 0.082(7) 0.056(5) 0.001(4) -0.007(6) 0.037(6)
C10 0.106(9) 0.073(7) 0.049(6) -0.012(5) -0.008(6) -0.013(6)
C11 0.106(7) 0.069(6) 0.113(8) 0.013(5) -0.025(7) -0.012(4)
C9 0.180(14) 0.064(7) 0.042(5) 0.004(4) 0.008(7) -0.037(7)

loop_
_atom_type_symbol
_atom_type_description
_atom_type_scat_dispersion_real
_atom_type_scat_dispersion_imag
_atom_type_scat_source
C C 0.0033 0.0016 'International Tables Vol C Tables 4.2.6.8 and 6.1.1.4'
H H 0.0000 0.0000 'International Tables Vol C Tables 4.2.6.8 and 6.1.1.4'
Cu Cu 0.3201 1.2651 'International Tables Vol C Tables 4.2.6.8 and 6.1.1.4'
F F 0.0171 0.0103 'International Tables Vol C Tables 4.2.6.8 and 6.1.1.4'
N N 0.0061 0.0033 'International Tables Vol C Tables 4.2.6.8 and 6.1.1.4'
O O 0.0106 0.0060 'International Tables Vol C Tables 4.2.6.8 and 6.1.1.4'

loop_
_geom_angle_atom_site_label_1
_geom_angle_atom_site_label_2
_geom_angle_atom_site_label_3
_geom_angle
_geom_angle_site_symmetry_1
_geom_angle_site_symmetry_3
_geom_angle_publ_flag
O3 Cu1 O3 86.72(17) . 3_567 ?
O3 Cu1 O2 89.67(17) . . ?
O3 Cu1 O1 177.3(2) . . ?
O3 Cu1 N1 84.1(2) . . ?
O2 Cu1 O3 89.79(15) . 3_567 ?
O2 Cu1 N1 160.1(2) . . ?
O1 Cu1 O3 95.1(2) . 3_567 ?
O1 Cu1 O2 92.4(2) . . ?
O1 Cu1 N1 93.4(2) . . ?
N1 Cu1 O3 108.68(18) . 3_567 ?
Cu1 O3 Cu1 93.28(17) . 3_567 ?
C22 O3 Cu1 111.5(4) . . ?
C22 O3 Cu1 111.1(4) . 3_567 ?
C4 O2 Cu1 127.2(4) . . ?
C2 O1 Cu1 123.9(4) . . ?
C23 N1 Cu1 110.4(4) . . ?
C15 N1 Cu1 128.5(6) . . ?
C15 N1 C23 120.7(7) . . ?
O2 C4 C5 115.8(6) . . ?
O2 C4 C3 124.5(6) . . ?
C3 C4 C5 119.7(6) . . ?
C14 C5 C4 117.3(7) . . ?
C6 C5 C4 125.2(8) . . ?
C6 C5 C14 117.5(7) . . ?
O3 C22 C23 118.5(6) . . ?
O3 C22 C21 124.1(6) . . ?
C21 C22 C23 117.4(6) . . ?
C14 C13 C12 121.2(9) . . ?
C14 C13 C8 119.1(9) . . ?
C12 C13 C8 119.6(8) . . ?
N1 C23 C22 115.1(5) . . ?
N1 C23 C18 124.1(7) . . ?
C22 C23 C18 120.8(8) . . ?
C5 C14 H14 119.7 . . ?
C13 C14 C5 120.5(8) . . ?
C13 C14 H14 119.7 . . ?
C4 C3 H3 118.5 . . ?
C2 C3 C4 122.9(7) . . ?
C2 C3 H3 118.5 . . ?
C13 C12 H12 120.6 . . ?
C13 C12 C11 118.8(11) . . ?
C11 C12 H12 120.6 . . ?
C22 C21 H21 119.4 . . ?
C20 C21 C22 121.1(8) . . ?
C20 C21 H21 119.4 . . ?
C15 C16 H16 120.3 . . ?
C17 C16 H16 120.3 . . ?
C17 C16 C15 119.4(8) . . ?
C21 C20 H20 118.6 . . ?
C19 C20 C21 122.8(9) . . ?
C19 C20 H20 118.6 . . ?
C6 C7 H7 120.6 . . ?
C6 C7 C8 118.8(10) . . ?
C8 C7 H7 120.6 . . ?
C20 C19 H19 120.6 . . ?
C20 C19 C18 118.8(8) . . ?
C18 C19 H19 120.6 . . ?
C5 C6 H6 117.6 . . ?
C7 C6 C5 124.8(10) . . ?
C7 C6 H6 117.6 . . ?
N1 C15 C16 118.8(10) . . ?
N1 C15 H15 120.6 . . ?
C16 C15 H15 120.6 . . ?
O1 C2 C3 128.8(7) . . ?
O1 C2 C1 112.8(7) . . ?
C3 C2 C1 118.3(8) . . ?
C19 C18 C23 119.1(8) . . ?
C19 C18 C17 127.3(9) . . ?
C17 C18 C23 113.6(10) . . ?
F2 C1 F3 98.4(9) . . ?
F2 C1 C2 112.7(8) . . ?
F3 C1 C2 111.1(9) . . ?
F1 C1 F2 111.0(11) . . ?
F1 C1 F3 104.2(9) . . ?
F1 C1 C2 117.5(7) . . ?
C13 C8 C7 119.2(8) . . ?
C13 C8 C9 116.2(12) . . ?
C7 C8 C9 124.5(11) . . ?
C16 C17 C18 123.4(9) . . ?
C16 C17 H17 118.3 . . ?
C18 C17 H17 118.3 . . ?
C11 C10 H10 119.2 . . ?
C9 C10 H10 119.2 . . ?
C9 C10 C11 121.7(11) . . ?
C12 C11 H11 119.8 . . ?
C10 C11 C12 120.5(11) . . ?
C10 C11 H11 119.8 . . ?
C8 C9 H9 118.4 . . ?
C10 C9 C8 123.2(13) . . ?
C10 C9 H9 118.4 . . ?

loop_
_geom_bond_atom_site_label_1
_geom_bond_atom_site_label_2
_geom_bond_distance
_geom_bond_site_symmetry_2
_geom_bond_publ_flag
Cu1 O3 1.905(4) . ?
Cu1 O3 2.381(5) 3_567 ?
Cu1 O2 1.941(4) . ?
Cu1 O1 1.913(5) . ?
Cu1 N1 1.980(5) . ?
O3 C22 1.327(7) . ?
O2 C4 1.227(8) . ?
O1 C2 1.252(9) . ?
N1 C23 1.339(9) . ?
N1 C15 1.314(9) . ?
C4 C5 1.479(9) . ?
C4 C3 1.400(9) . ?
C5 C14 1.396(10) . ?
C5 C6 1.368(11) . ?
C22 C23 1.402(9) . ?
C22 C21 1.372(10) . ?
C13 C14 1.392(9) . ?
C13 C12 1.394(12) . ?
C13 C8 1.406(13) . ?
C23 C18 1.413(9) . ?
C14 H14 0.9300 . ?
F2 C1 1.258(12) . ?
F3 C1 1.341(12) . ?
C3 H3 0.9300 . ?
C3 C2 1.364(10) . ?
C12 H12 0.9300 . ?
C12 C11 1.419(12) . ?
C21 H21 0.9300 . ?
C21 C20 1.361(11) . ?
F1 C1 1.223(10) . ?
C16 H16 0.9300 . ?
C16 C15 1.447(12) . ?
C16 C17 1.323(14) . ?
C20 H20 0.9300 . ?
C20 C19 1.352(13) . ?
C7 H7 0.9300 . ?
C7 C6 1.323(11) . ?
C7 C8 1.412(14) . ?
C19 H19 0.9300 . ?
C19 C18 1.383(14) . ?
C6 H6 0.9300 . ?
C15 H15 0.9300 . ?
C2 C1 1.481(10) . ?
C18 C17 1.395(14) . ?
C8 C9 1.435(12) . ?
C17 H17 0.9300 . ?
C10 H10 0.9300 . ?
C10 C11 1.333(18) . ?
C10 C9 1.287(18) . ?
C11 H11 0.9300 . ?
C9 H9 0.9300 . ?

loop_
_geom_torsion_atom_site_label_1
_geom_torsion_atom_site_label_2
_geom_torsion_atom_site_label_3
_geom_torsion_atom_site_label_4
_geom_torsion
_geom_torsion_site_symmetry_1
_geom_torsion_site_symmetry_2
_geom_torsion_site_symmetry_3
_geom_torsion_site_symmetry_4
_geom_torsion_publ_flag
Cu1 O3 C22 C23 3.9(7) . . . . ?
Cu1 O3 C22 C23 -98.7(6) 3_567 . . . ?
Cu1 O3 C22 C21 -175.6(6) . . . . ?
Cu1 O3 C22 C21 81.8(7) 3_567 . . . ?
Cu1 O2 C4 C5 175.5(4) . . . . ?
Cu1 O2 C4 C3 -5.3(9) . . . . ?
Cu1 O1 C2 C3 3.1(12) . . . . ?
Cu1 O1 C2 C1 -179.0(6) . . . . ?
Cu1 N1 C23 C22 -4.8(7) . . . . ?
Cu1 N1 C23 C18 175.1(5) . . . . ?
Cu1 N1 C15 C16 -173.2(5) . . . . ?
O3 C22 C23 N1 0.8(9) . . . . ?
O3 C22 C23 C18 -179.2(6) . . . . ?
O3 C22 C21 C20 -179.7(7) . . . . ?
O2 C4 C5 C14 24.9(8) . . . . ?
O2 C4 C5 C6 -156.8(7) . . . . ?
O2 C4 C3 C2 1.0(12) . . . . ?
O1 C2 C1 F2 -70.5(12) . . . . ?
O1 C2 C1 F3 38.8(11) . . . . ?
O1 C2 C1 F1 158.5(11) . . . . ?
N1 C23 C18 C19 178.6(8) . . . . ?
N1 C23 C18 C17 -1.3(10) . . . . ?
C4 C5 C14 C13 -178.9(5) . . . . ?
C4 C5 C6 C7 178.9(8) . . . . ?
C4 C3 C2 O1 0.1(14) . . . . ?
C4 C3 C2 C1 -177.7(8) . . . . ?
C5 C4 C3 C2 -179.8(7) . . . . ?
C22 C23 C18 C19 -1.4(11) . . . . ?
C22 C23 C18 C17 178.7(7) . . . . ?
C22 C21 C20 C19 -0.9(14) . . . . ?
C13 C12 C11 C10 -0.7(12) . . . . ?
C13 C8 C9 C10 -0.7(14) . . . . ?
C23 N1 C15 C16 -1.1(10) . . . . ?
C23 C22 C21 C20 0.8(11) . . . . ?
C23 C18 C17 C16 0.4(13) . . . . ?
C14 C5 C6 C7 -2.8(13) . . . . ?
C14 C13 C12 C11 -179.2(6) . . . . ?
C14 C13 C8 C7 -2.1(11) . . . . ?
C14 C13 C8 C9 179.8(7) . . . . ?
C3 C4 C5 C14 -154.4(6) . . . . ?
C3 C4 C5 C6 23.9(11) . . . . ?
C3 C2 C1 F2 107.6(10) . . . . ?
C3 C2 C1 F3 -143.0(9) . . . . ?
C3 C2 C1 F1 -23.3(16) . . . . ?
C12 C13 C14 C5 -179.5(6) . . . . ?
C12 C13 C8 C7 177.1(8) . . . . ?
C12 C13 C8 C9 -1.0(11) . . . . ?
C21 C22 C23 N1 -179.7(6) . . . . ?
C21 C22 C23 C18 0.3(10) . . . . ?
C21 C20 C19 C18 -0.2(15) . . . . ?
C20 C19 C18 C23 1.3(13) . . . . ?
C20 C19 C18 C17 -178.8(8) . . . . ?
C7 C8 C9 C10 -178.6(10) . . . . ?
C19 C18 C17 C16 -179.5(10) . . . . ?
C6 C5 C14 C13 2.7(10) . . . . ?
C6 C7 C8 C13 2.1(14) . . . . ?
C6 C7 C8 C9 180.0(9) . . . . ?
C15 N1 C23 C22 -178.3(6) . . . . ?
C15 N1 C23 C18 1.7(10) . . . . ?
C15 C16 C17 C18 0.1(14) . . . . ?
C8 C13 C14 C5 -0.3(9) . . . . ?
C8 C13 C12 C11 1.6(10) . . . . ?
C8 C7 C6 C5 0.4(15) . . . . ?
C17 C16 C15 N1 0.3(12) . . . . ?
C11 C10 C9 C8 1.7(17) . . . . ?
C9 C10 C11 C12 -1.0(16) . . . . ?
